data_1001646
loop_
_publ_author_name
'Boudin, S'
'Grandin, A'
'Leclaire, A'
'Borel, M M'
'Raveau, B'

_publ_section_title
;
The original structure of Zn3 V4 (P O4)6 involving bioctahedral V2 O10
units and Zn O5 trigonal bipyramids
;
_journal_coden_ASTM JSSCBI
_journal_name_full 'Journal of Solid State Chemistry'
_journal_page_first 140
_journal_page_last 145
_journal_paper_doi 10.1006/jssc.1995.1112
_journal_volume 115
_journal_year 1995
_chemical_formula_structural 'Zn3 V4 (P O4)6'
_chemical_formula_sum 'O24 P6 V4 Zn3'
_chemical_name_systematic
;
Trizinc tetravanadium(III) hexakis(phosphate(V))
;
_space_group_IT_number 2
_symmetry_cell_setting triclinic
_symmetry_Int_Tables_number 2
_symmetry_space_group_name_Hall '-P 1'
_symmetry_space_group_name_H-M 'P -1'
_cell_angle_alpha 105.32(1)
_cell_angle_beta 108.66(1)
_cell_angle_gamma 101.23(2)
_cell_formula_units_Z 1
_cell_length_a 6.349(2)
_cell_length_b 7.869(1)
_cell_length_c 9.324(2)
_cell_volume 405.3
_refine_ls_R_factor_all 0.036
_cod_database_code 1001646

loop_
_symmetry_equiv_pos_as_xyz
x,y,z
-x,-y,-z

loop_
_atom_site_label
_atom_site_type_symbol
_atom_site_symmetry_multiplicity
_atom_site_Wyckoff_symbol
_atom_site_fract_x
_atom_site_fract_y
_atom_site_fract_z
_atom_site_occupancy
_atom_site_attached_hydrogens
_atom_site_calc_flag
Zn1 Zn2+ 1 a 0. 0. 0. 1. 0 d
Zn2 Zn2+ 2 i 0.2855(1) 0.81462(8) 0.29056(7) 1. 0 d
V1 V3+ 2 i 0.3890(1) 0.4610(1) 0.11579(9) 1. 0 d
V2 V3+ 2 i 0.9548(1) 0.2846(1) 0.47813(9) 1. 0 d
P1 P5+ 2 i 0.9128(2) 0.4095(2) 0.1663(1) 1. 0 d
P2 P5+ 2 i 0.3954(2) 0.2312(2) 0.3683(1) 1. 0 d
P3 P5+ 2 i 0.2262(2) 0.1423(2) 0.7688(1) 1. 0 d
O1 O2- 2 i 0.6909(6) 0.4581(4) 0.0820(4) 1. 0 d
O2 O2- 2 i 0.5439(6) 0.7372(5) 0.2272(4) 1. 0 d
O3 O2- 2 i 0.1238(6) 0.5404(5) 0.1624(4) 1. 0 d
O4 O2- 2 i 0.4514(7) 0.3686(5) 0.2877(5) 1. 0 d
O5 O2- 2 i 0.2257(6) 0.1962(5) -0.0583(4) 1. 0 d
O6 O2- 2 i 0.0159(6) 0.1811(5) 0.6579(4) 1. 0 d
O7 O2- 2 i 0.2464(6) 0.2786(5) 0.4623(5) 1. 0 d
O8 O2- 2 i 0.9376(6) 0.4566(4) 0.3455(4) 1. 0 d
O9 O2- 2 i 0.6297(6) 0.2320(5) 0.4924(4) 1. 0 d
O10 O2- 2 i 0.7868(6) 0.0575(5) 0.2924(4) 1. 0 d
O11 O2- 2 i 0.8948(6) 0.2127(5) 0.0857(5) 1. 0 d
O12 O2- 2 i 0.2707(7) 0.0371(5) 0.2336(4) 1. 0 d

loop_
_atom_type_symbol
_atom_type_oxidation_number
Zn2+ 2.000
V3+ 3.000
P5+ 5.000
O2- -2.000
